data_4081941
loop_
_publ_author_name
'Zaitsev, Kirill V.'
'Kapranov, Andrey A.'
'Churakov, Andrei V.'
'Poleshchuk, Oleg Kh.'
'Oprunenko, Yuri F.'
'Tarasevich, Boris N.'
'Zaitseva, Galina S.'
'Karlov, Sergey S.'

_publ_section_title
;
 &#x201C;Donor--Acceptor&#x201D; Oligogermanes: Synthesis, Structure, and
 Electronic Properties
;
_journal_issue 21
_journal_name_full Organometallics
_journal_page_first 6500
_journal_paper_doi 10.1021/om4008218
_journal_volume 32
_journal_year 2013
_chemical_formula_moiety 'C18 Cl F15 Ge'
_chemical_formula_sum 'C18 Cl F15 Ge'
_chemical_formula_weight 609.22
_chemical_name_systematic
; 
Tris(pentafluorophenyl)germanium chloride
;
_space_group_IT_number 148
_symmetry_cell_setting trigonal
_symmetry_space_group_name_Hall '-R 3'
_symmetry_space_group_name_H-M 'R -3 :H'
_atom_sites_solution_primary direct
_atom_sites_solution_secondary difmap
_audit_creation_method SHELXL-97
_cell_angle_alpha 90.00
_cell_angle_beta 90.00
_cell_angle_gamma 120.00
_cell_formula_units_Z 6
_cell_length_a 11.2711(10)
_cell_length_b 11.2711(10)
_cell_length_c 25.930(5)
_cell_measurement_reflns_used 4166
_cell_measurement_temperature 173(2)
_cell_measurement_theta_max 30.364
_cell_measurement_theta_min 2.229
_cell_volume 2852.8(7)
_computing_structure_refinement 'SHELXL-97 (Sheldrick, 1997)'
_computing_structure_solution 'SHELXS-97 (Sheldrick, 1990)'
_diffrn_ambient_temperature 173(2)
_diffrn_measured_fraction_theta_full 0.975
_diffrn_measured_fraction_theta_max 0.975
_diffrn_measurement_device_type 'Bruker SMART APEX II'
_diffrn_measurement_method \w
_diffrn_radiation_monochromator graphite
_diffrn_radiation_source 'fine-focus sealed tube'
_diffrn_radiation_type MoK\a
_diffrn_radiation_wavelength 0.71073
_diffrn_reflns_av_R_equivalents 0.0305
_diffrn_reflns_av_sigmaI/netI 0.0274
_diffrn_reflns_limit_h_max 15
_diffrn_reflns_limit_h_min -15
_diffrn_reflns_limit_k_max 15
_diffrn_reflns_limit_k_min -15
_diffrn_reflns_limit_l_max 36
_diffrn_reflns_limit_l_min -36
_diffrn_reflns_number 7974
_diffrn_reflns_theta_full 30.00
_diffrn_reflns_theta_max 30.00
_diffrn_reflns_theta_min 2.23
_diffrn_standards_decay_% 0
_diffrn_standards_interval_time 0
_diffrn_standards_number 0
_exptl_absorpt_coefficient_mu 1.901
_exptl_absorpt_correction_T_max 0.8327
_exptl_absorpt_correction_T_min 0.7024
_exptl_absorpt_correction_type multi-scan
_exptl_absorpt_process_details 'SADABS (Bruker, 2004)'
_exptl_crystal_colour colourless
_exptl_crystal_density_diffrn 2.128
_exptl_crystal_density_method 'not measured'
_exptl_crystal_description block
_exptl_crystal_F_000 1752
_exptl_crystal_size_max 0.20
_exptl_crystal_size_mid 0.15
_exptl_crystal_size_min 0.10
_refine_diff_density_max 0.462
_refine_diff_density_min -0.344
_refine_diff_density_rms 0.059
_refine_ls_extinction_method none
_refine_ls_goodness_of_fit_ref 1.077
_refine_ls_matrix_type full
_refine_ls_number_parameters 106
_refine_ls_number_reflns 1805
_refine_ls_number_restraints 0
_refine_ls_restrained_S_all 1.077
_refine_ls_R_factor_all 0.0293
_refine_ls_R_factor_gt 0.0251
_refine_ls_shift/su_max 0.002
_refine_ls_shift/su_mean 0.000
_refine_ls_structure_factor_coef Fsqd
_refine_ls_weighting_details 'calc w=1/[\s^2^(Fo^2^)+(0.0379P)^2^+0.7653P] where P=(Fo^2^+2Fc^2^)/3'
_refine_ls_weighting_scheme calc
_refine_ls_wR_factor_gt 0.0680
_refine_ls_wR_factor_ref 0.0690
_reflns_number_gt 1605
_reflns_number_total 1805
_reflns_threshold_expression I>2\s(I)
_cod_data_source_file om4008218_si_002.cif
_cod_data_source_block 3
_cod_original_cell_volume 2852.8(6)
_cod_original_sg_symbol_H-M 'R -3'
_cod_database_code 4081941

loop_
_symmetry_equiv_pos_as_xyz
'x, y, z'
'-y, x-y, z'
'-x+y, -x, z'
'x+2/3, y+1/3, z+1/3'
'-y+2/3, x-y+1/3, z+1/3'
'-x+y+2/3, -x+1/3, z+1/3'
'x+1/3, y+2/3, z+2/3'
'-y+1/3, x-y+2/3, z+2/3'
'-x+y+1/3, -x+2/3, z+2/3'
'-x, -y, -z'
'y, -x+y, -z'
'x-y, x, -z'
'-x+2/3, -y+1/3, -z+1/3'
'y+2/3, -x+y+1/3, -z+1/3'
'x-y+2/3, x+1/3, -z+1/3'
'-x+1/3, -y+2/3, -z+2/3'
'y+1/3, -x+y+2/3, -z+2/3'
'x-y+1/3, x+2/3, -z+2/3'

loop_
_atom_site_label
_atom_site_type_symbol
_atom_site_fract_x
_atom_site_fract_y
_atom_site_fract_z
_atom_site_U_iso_or_equiv
_atom_site_adp_type
_atom_site_occupancy
_atom_site_symmetry_multiplicity
_atom_site_calc_flag
_atom_site_refinement_flags
Ge1 Ge 0.3333 0.6667 0.553555(9) 0.02001(9) Uani 1 3 d S
Cl1 Cl 0.3333 0.6667 0.47039(2) 0.03205(16) Uani 1 3 d S
C1 C 0.49389(15) 0.83671(15) 0.57396(5) 0.0214(3) Uani 1 1 d .
C2 C 0.49150(15) 0.93527(15) 0.60503(5) 0.0221(3) Uani 1 1 d .
C3 C 0.60808(16) 1.05612(15) 0.61747(6) 0.0253(3) Uani 1 1 d .
C4 C 0.73224(17) 1.08017(16) 0.59861(6) 0.0277(3) Uani 1 1 d .
C5 C 0.74006(16) 0.98405(17) 0.56813(6) 0.0272(3) Uani 1 1 d .
C6 C 0.62119(16) 0.86478(16) 0.55643(6) 0.0247(3) Uani 1 1 d .
F2 F 0.37251(10) 0.91345(10) 0.62556(3) 0.0303(2) Uani 1 1 d .
F3 F 0.60164(11) 1.14806(11) 0.64798(4) 0.0382(2) Uani 1 1 d .
F4 F 0.84642(11) 1.19696(11) 0.60977(5) 0.0412(3) Uani 1 1 d .
F5 F 0.86082(10) 1.00810(12) 0.55066(4) 0.0408(3) Uani 1 1 d .
F6 F 0.63032(10) 0.77123(11) 0.52700(4) 0.0359(2) Uani 1 1 d .

loop_
_atom_site_aniso_label
_atom_site_aniso_U_11
_atom_site_aniso_U_22
_atom_site_aniso_U_33
_atom_site_aniso_U_23
_atom_site_aniso_U_13
_atom_site_aniso_U_12
Ge1 0.01874(11) 0.01874(11) 0.02257(14) 0.000 0.000 0.00937(5)
Cl1 0.0372(2) 0.0372(2) 0.0217(3) 0.000 0.000 0.01861(12)
C1 0.0197(7) 0.0185(6) 0.0244(6) 0.0016(5) 0.0021(5) 0.0083(5)
C2 0.0209(7) 0.0214(7) 0.0246(6) 0.0028(5) 0.0026(5) 0.0110(6)
C3 0.0280(8) 0.0202(7) 0.0290(7) -0.0021(5) -0.0030(6) 0.0130(6)
C4 0.0224(7) 0.0197(7) 0.0350(8) 0.0036(6) -0.0031(6) 0.0060(6)
C5 0.0174(7) 0.0270(8) 0.0356(8) 0.0055(6) 0.0029(6) 0.0099(6)
C6 0.0232(7) 0.0229(7) 0.0291(7) 0.0004(5) 0.0035(5) 0.0125(6)
F2 0.0243(5) 0.0296(5) 0.0374(5) -0.0048(4) 0.0066(4) 0.0138(4)
F3 0.0386(6) 0.0270(5) 0.0491(6) -0.0141(4) -0.0043(5) 0.0163(5)
F4 0.0235(5) 0.0250(5) 0.0617(7) -0.0044(5) -0.0072(5) 0.0021(4)
F5 0.0194(5) 0.0412(6) 0.0593(7) 0.0023(5) 0.0081(4) 0.0132(5)
F6 0.0291(5) 0.0337(5) 0.0455(6) -0.0095(4) 0.0077(4) 0.0161(5)

loop_
_atom_type_symbol
_atom_type_description
_atom_type_scat_dispersion_real
_atom_type_scat_dispersion_imag
_atom_type_scat_source
C C 0.0033 0.0016 'International Tables Vol C Tables 4.2.6.8 and 6.1.1.4'
F F 0.0171 0.0103 'International Tables Vol C Tables 4.2.6.8 and 6.1.1.4'
Cl Cl 0.1484 0.1585 'International Tables Vol C Tables 4.2.6.8 and 6.1.1.4'
Ge Ge 0.1547 1.8001 'International Tables Vol C Tables 4.2.6.8 and 6.1.1.4'

loop_
_geom_angle_atom_site_label_1
_geom_angle_atom_site_label_2
_geom_angle_atom_site_label_3
_geom_angle
_geom_angle_site_symmetry_1
_geom_angle_site_symmetry_3
C1 Ge1 C1 112.85(4) 2_665 .
C1 Ge1 C1 112.85(4) 2_665 3_565
C1 Ge1 C1 112.85(4) . 3_565
C1 Ge1 Cl1 105.84(4) 2_665 .
C1 Ge1 Cl1 105.84(4) . .
C1 Ge1 Cl1 105.84(4) 3_565 .
C6 C1 C2 116.26(14) . .
C6 C1 Ge1 119.03(11) . .
C2 C1 Ge1 124.71(11) . .
F2 C2 C3 117.32(13) . .
F2 C2 C1 120.08(13) . .
C3 C2 C1 122.59(14) . .
F3 C3 C4 120.19(14) . .
F3 C3 C2 120.76(14) . .
C4 C3 C2 119.04(14) . .
F4 C4 C3 120.13(15) . .
F4 C4 C5 119.38(15) . .
C3 C4 C5 120.49(15) . .
F5 C5 C6 121.49(15) . .
F5 C5 C4 119.80(15) . .
C6 C5 C4 118.72(14) . .
F6 C6 C5 118.15(13) . .
F6 C6 C1 118.95(14) . .
C5 C6 C1 122.90(14) . .

loop_
_geom_bond_atom_site_label_1
_geom_bond_atom_site_label_2
_geom_bond_distance
_geom_bond_site_symmetry_2
Ge1 C1 1.9390(15) 2_665
Ge1 C1 1.9391(15) .
Ge1 C1 1.9391(15) 3_565
Ge1 Cl1 2.1566(8) .
C1 C6 1.383(2) .
C1 C2 1.383(2) .
C2 F2 1.3463(17) .
C2 C3 1.377(2) .
C3 F3 1.3343(17) .
C3 C4 1.375(2) .
C4 F4 1.3337(18) .
C4 C5 1.379(2) .
C5 F5 1.3276(17) .
C5 C6 1.376(2) .
C6 F6 1.3465(18) .
